data_7053431
loop_
_publ_author_name
'Khatua, Snehadrinarayan'
'Kang, Jina'
'Churchill, David G.'

_publ_section_title
;
 Direct dizinc displacement approach for efficient detection of Cu2+ in
 aqueous media: acetate versus phenolate bridging platforms
;
_journal_issue 6
_journal_name_full 'New Journal of Chemistry'
_journal_page_first 1163
_journal_paper_doi 10.1039/b9nj00770a
_journal_volume 34
_journal_year 2010
_chemical_formula_sum 'C30 H40 N4 O10 Zn2'
_chemical_formula_weight 747.40
_chemical_name_systematic
;
?
;
_space_group_IT_number 2
_symmetry_cell_setting triclinic
_symmetry_space_group_name_Hall '-P 1'
_symmetry_space_group_name_H-M 'P -1'
_atom_sites_solution_hydrogens geom
_atom_sites_solution_primary direct
_atom_sites_solution_secondary difmap
_audit_creation_method SHELXL-97
_cell_angle_alpha 87.205(4)
_cell_angle_beta 86.952(3)
_cell_angle_gamma 69.015(3)
_cell_formula_units_Z 1
_cell_length_a 7.8890(9)
_cell_length_b 9.8220(11)
_cell_length_c 10.9280(12)
_cell_measurement_temperature 293(2)
_cell_volume 789.08(15)
_computing_cell_refinement 'Bruker APEX-2'
_computing_data_collection 'Bruker APEX-2'
_computing_data_reduction 'Bruker APEX-2'
_computing_structure_refinement 'SHELXL-97 (Sheldrick, 2008)'
_computing_structure_solution 'SHELXS-97 (Sheldrick, 1990)'
_diffrn_ambient_temperature 293(2)
_diffrn_measured_fraction_theta_full 0.941
_diffrn_measured_fraction_theta_max 0.941
_diffrn_measurement_device_type 'CCD APEX 2 Bruker'
_diffrn_radiation_monochromator graphite
_diffrn_radiation_source 'fine-focus sealed tube'
_diffrn_radiation_type MoK\a
_diffrn_radiation_wavelength 0.71073
_diffrn_reflns_av_R_equivalents 0.0371
_diffrn_reflns_av_sigmaI/netI 0.0496
_diffrn_reflns_limit_h_max 10
_diffrn_reflns_limit_h_min -10
_diffrn_reflns_limit_k_max 12
_diffrn_reflns_limit_k_min -13
_diffrn_reflns_limit_l_max 14
_diffrn_reflns_limit_l_min -14
_diffrn_reflns_number 11000
_diffrn_reflns_theta_full 28.46
_diffrn_reflns_theta_max 28.46
_diffrn_reflns_theta_min 1.87
_exptl_absorpt_coefficient_mu 1.583
_exptl_absorpt_correction_T_max 0.8577
_exptl_absorpt_correction_T_min 0.7971
_exptl_absorpt_correction_type multi-scan
_exptl_absorpt_process_details SADABS
_exptl_crystal_colour colourless
_exptl_crystal_density_diffrn 1.573
_exptl_crystal_density_method 'not measured'
_exptl_crystal_description block
_exptl_crystal_F_000 388
_exptl_crystal_size_max 0.15
_exptl_crystal_size_mid 0.10
_exptl_crystal_size_min 0.10
_refine_diff_density_max 0.466
_refine_diff_density_min -0.520
_refine_diff_density_rms 0.105
_refine_ls_extinction_method none
_refine_ls_goodness_of_fit_ref 1.049
_refine_ls_hydrogen_treatment constr
_refine_ls_matrix_type full
_refine_ls_number_parameters 209
_refine_ls_number_reflns 3757
_refine_ls_number_restraints 0
_refine_ls_restrained_S_all 1.049
_refine_ls_R_factor_all 0.0689
_refine_ls_R_factor_gt 0.0444
_refine_ls_shift/su_max 0.000
_refine_ls_shift/su_mean 0.000
_refine_ls_structure_factor_coef Fsqd
_refine_ls_weighting_details 'calc w=1/[\s^2^(Fo^2^)+(0.0942P)^2^+0.0000P] where P=(Fo^2^+2Fc^2^)/3'
_refine_ls_weighting_scheme calc
_refine_ls_wR_factor_gt 0.1219
_refine_ls_wR_factor_ref 0.1525
_reflns_number_gt 2863
_reflns_number_total 3757
_reflns_threshold_expression >2\s(I)
_cod_data_source_file b9nj00770a.txt
_cod_data_source_block Zn2(OAc)2(RSlysH)2
_cod_depositor_comments
;
The following automatic conversions were performed:

'_symmetry_cell_setting' value 'Triclinic' changed to 'triclinic'
according to /home/saulius/struct/CIF-dictionaries/cif_core.dic
dictionary named 'cif_core.dic' version 2.4.2 from 2011-04-26.

Automatic conversion script
Id: cif_fix_values 1891 2012-01-12 08:04:46Z andrius 
;
_cod_original_sg_symbol_H-M P-1
_cod_database_code 7053431

loop_
_symmetry_equiv_pos_as_xyz
'x, y, z'
'-x, -y, -z'

loop_
_atom_site_label
_atom_site_type_symbol
_atom_site_fract_x
_atom_site_fract_y
_atom_site_fract_z
_atom_site_U_iso_or_equiv
_atom_site_adp_type
_atom_site_occupancy
_atom_site_symmetry_multiplicity
_atom_site_calc_flag
_atom_site_refinement_flags
C1 C 0.2949(5) -0.1217(4) 0.1218(3) 0.0353(8) Uani 1 1 d .
C2 C 0.4365(5) -0.2498(4) 0.0845(4) 0.0447(9) Uani 1 1 d .
H2 H 0.4819 -0.3274 0.1404 0.054 Uiso 1 1 calc R
C3 C 0.5085(6) -0.2611(5) -0.0343(4) 0.0526(11) Uani 1 1 d .
H3 H 0.6015 -0.3467 -0.0568 0.063 Uiso 1 1 calc R
C4 C 0.4456(6) -0.1478(5) -0.1213(4) 0.0538(12) Uani 1 1 d .
H4 H 0.4961 -0.1562 -0.2007 0.065 Uiso 1 1 calc R
C5 C 0.3078(6) -0.0242(5) -0.0863(4) 0.0442(9) Uani 1 1 d .
H5 H 0.2627 0.0512 -0.1442 0.053 Uiso 1 1 calc R
C6 C 0.2303(5) -0.0055(4) 0.0344(3) 0.0353(8) Uani 1 1 d .
C7 C 0.0930(5) 0.1316(4) 0.0595(3) 0.0353(8) Uani 1 1 d .
H7 H 0.0584 0.1978 -0.0065 0.042 Uiso 1 1 calc R
C8 C -0.1253(5) 0.3214(4) 0.1706(3) 0.0350(8) Uani 1 1 d .
H8 H -0.2034 0.3384 0.1004 0.042 Uiso 1 1 calc R
C9 C -0.2435(5) 0.3359(4) 0.2887(3) 0.0368(8) Uani 1 1 d .
C10 C -0.0369(5) 0.4385(4) 0.1659(3) 0.0400(9) Uani 1 1 d .
H10A H 0.0463 0.4231 0.0950 0.048 Uiso 1 1 calc R
H10B H -0.1310 0.5338 0.1552 0.048 Uiso 1 1 calc R
C11 C 0.0648(6) 0.4380(4) 0.2788(3) 0.0415(9) Uani 1 1 d .
H11A H 0.1547 0.3413 0.2915 0.050 Uiso 1 1 calc R
H11B H -0.0200 0.4576 0.3490 0.050 Uiso 1 1 calc R
C12 C 0.1599(6) 0.5482(4) 0.2737(3) 0.0394(9) Uani 1 1 d .
H12A H 0.2683 0.5138 0.2207 0.047 Uiso 1 1 calc R
H12B H 0.0801 0.6405 0.2395 0.047 Uiso 1 1 calc R
C13 C 0.2114(5) 0.5706(4) 0.4002(3) 0.0387(8) Uani 1 1 d .
H13A H 0.1014 0.6159 0.4497 0.046 Uiso 1 1 calc R
H13B H 0.2768 0.4761 0.4381 0.046 Uiso 1 1 calc R
C14 C 0.1999(5) 0.1054(4) 0.5469(3) 0.0366(8) Uani 1 1 d .
C15 C 0.3406(6) 0.1671(5) 0.5832(4) 0.0559(11) Uani 1 1 d .
H15A H 0.2814 0.2550 0.6272 0.084 Uiso 1 1 calc R
H15B H 0.4023 0.1885 0.5109 0.084 Uiso 1 1 calc R
H15C H 0.4270 0.0969 0.6346 0.084 Uiso 1 1 calc R
N1 N 0.0107(4) 0.1746(3) 0.1643(3) 0.0302(6) Uani 1 1 d .
N2 N 0.3255(4) 0.6624(3) 0.4002(3) 0.0336(7) Uani 1 1 d .
H2A H 0.3515 0.6718 0.4769 0.050 Uiso 1 1 calc R
H2B H 0.2653 0.7501 0.3672 0.050 Uiso 1 1 calc R
H2C H 0.4281 0.6204 0.3565 0.050 Uiso 1 1 calc R
O1 O 0.2306(4) -0.1151(3) 0.2351(2) 0.0472(7) Uani 1 1 d .
O2 O -0.2008(3) 0.2283(3) 0.3657(2) 0.0379(6) Uani 1 1 d .
O3 O -0.3694(4) 0.4520(3) 0.3040(3) 0.0542(8) Uani 1 1 d .
O4 O 0.2027(4) 0.0761(4) 0.4372(3) 0.0543(8) Uani 1 1 d .
O5 O 0.0911(4) 0.0922(3) 0.6285(3) 0.0519(8) Uani 1 1 d .
Zn1 Zn 0.03388(5) 0.04760(4) 0.32163(3) 0.03273(17) Uani 1 1 d .

loop_
_atom_site_aniso_label
_atom_site_aniso_U_11
_atom_site_aniso_U_22
_atom_site_aniso_U_33
_atom_site_aniso_U_23
_atom_site_aniso_U_13
_atom_site_aniso_U_12
C1 0.0356(19) 0.038(2) 0.0346(18) -0.0133(15) 0.0107(15) -0.0154(17)
C2 0.038(2) 0.039(2) 0.051(2) -0.0105(18) 0.0089(17) -0.0063(18)
C3 0.044(2) 0.056(3) 0.055(3) -0.024(2) 0.013(2) -0.014(2)
C4 0.045(2) 0.078(3) 0.043(2) -0.021(2) 0.0218(19) -0.027(2)
C5 0.044(2) 0.054(3) 0.0356(19) -0.0066(18) 0.0044(16) -0.019(2)
C6 0.037(2) 0.040(2) 0.0322(17) -0.0065(15) 0.0047(14) -0.0173(17)
C7 0.042(2) 0.0311(19) 0.0318(17) -0.0001(14) -0.0036(15) -0.0110(16)
C8 0.0344(19) 0.0317(19) 0.0336(18) 0.0001(15) -0.0052(14) -0.0048(16)
C9 0.0326(19) 0.038(2) 0.0390(19) -0.0066(16) -0.0005(15) -0.0111(17)
C10 0.052(2) 0.030(2) 0.0354(19) 0.0018(15) -0.0025(17) -0.0117(18)
C11 0.051(2) 0.039(2) 0.039(2) -0.0009(16) 0.0000(17) -0.0212(19)
C12 0.050(2) 0.039(2) 0.0327(18) -0.0035(15) 0.0064(16) -0.0208(19)
C13 0.041(2) 0.035(2) 0.041(2) 0.0046(16) 0.0006(16) -0.0156(17)
C14 0.0307(19) 0.0274(18) 0.045(2) 0.0031(15) -0.0015(15) -0.0027(15)
C15 0.051(3) 0.064(3) 0.060(3) -0.009(2) -0.004(2) -0.027(2)
N1 0.0295(15) 0.0302(15) 0.0306(14) -0.0039(12) 0.0016(11) -0.0101(13)
N2 0.0310(16) 0.0301(16) 0.0362(15) -0.0036(12) 0.0028(12) -0.0068(13)
O1 0.0591(18) 0.0294(14) 0.0375(14) -0.0016(11) 0.0146(13) 0.0008(13)
O2 0.0354(14) 0.0376(15) 0.0352(13) -0.0054(11) 0.0064(11) -0.0068(12)
O3 0.0377(16) 0.0380(17) 0.066(2) -0.0047(14) 0.0099(14) 0.0099(13)
O4 0.0439(17) 0.077(2) 0.0402(15) -0.0104(15) -0.0036(13) -0.0187(16)
O5 0.0602(19) 0.0407(16) 0.0588(18) -0.0070(13) 0.0178(15) -0.0250(15)
Zn1 0.0347(3) 0.0289(3) 0.0300(2) -0.00297(16) 0.00407(16) -0.00622(18)

loop_
_atom_type_symbol
_atom_type_description
_atom_type_scat_dispersion_real
_atom_type_scat_dispersion_imag
_atom_type_scat_source
C C 0.0033 0.0016 'International Tables Vol C Tables 4.2.6.8 and 6.1.1.4'
H H 0.0000 0.0000 'International Tables Vol C Tables 4.2.6.8 and 6.1.1.4'
N N 0.0061 0.0033 'International Tables Vol C Tables 4.2.6.8 and 6.1.1.4'
O O 0.0106 0.0060 'International Tables Vol C Tables 4.2.6.8 and 6.1.1.4'
Zn Zn 0.2839 1.4301 'International Tables Vol C Tables 4.2.6.8 and 6.1.1.4'

loop_
_geom_angle_atom_site_label_1
_geom_angle_atom_site_label_2
_geom_angle_atom_site_label_3
_geom_angle
_geom_angle_site_symmetry_1
_geom_angle_site_symmetry_3
O1 C1 C2 118.9(4) . .
O1 C1 C6 123.1(3) . .
C2 C1 C6 118.1(3) . .
C3 C2 C1 120.7(4) . .
C2 C3 C4 121.8(4) . .
C5 C4 C3 117.8(4) . .
C4 C5 C6 122.9(4) . .
C1 C6 C5 118.7(4) . .
C1 C6 C7 124.5(3) . .
C5 C6 C7 116.8(4) . .
N1 C7 C6 127.1(3) . .
N1 C8 C9 110.2(3) . .
N1 C8 C10 111.7(3) . .
C9 C8 C10 109.2(3) . .
O3 C9 O2 124.6(4) . .
O3 C9 C8 117.5(3) . .
O2 C9 C8 117.8(3) . .
C11 C10 C8 113.7(3) . .
C10 C11 C12 114.5(3) . .
C13 C12 C11 110.7(3) . .
N2 C13 C12 113.5(3) . .
O5 C14 O4 126.3(4) . .
O5 C14 C15 117.0(4) . .
O4 C14 C15 116.6(4) . .
C7 N1 C8 118.4(3) . .
C7 N1 Zn1 125.9(3) . .
C8 N1 Zn1 115.4(2) . .
C1 O1 Zn1 130.3(2) . .
C9 O2 Zn1 116.6(2) . .
C14 O4 Zn1 137.5(3) . .
C14 O5 Zn1 138.1(3) . 2_556
O4 Zn1 O5 118.15(14) . 2_556
O4 Zn1 O1 93.67(13) . .
O5 Zn1 O1 89.07(12) 2_556 .
O4 Zn1 N1 112.70(12) . .
O5 Zn1 N1 129.13(12) 2_556 .
O1 Zn1 N1 88.74(11) . .
O4 Zn1 O2 99.27(11) . .
O5 Zn1 O2 91.77(11) 2_556 .
O1 Zn1 O2 164.82(11) . .
N1 Zn1 O2 78.99(11) . .

loop_
_geom_bond_atom_site_label_1
_geom_bond_atom_site_label_2
_geom_bond_distance
_geom_bond_site_symmetry_2
C1 O1 1.308(4) .
C1 C2 1.411(5) .
C1 C6 1.416(5) .
C2 C3 1.383(6) .
C3 C4 1.392(7) .
C4 C5 1.363(6) .
C5 C6 1.416(5) .
C6 C7 1.422(5) .
C7 N1 1.298(5) .
C8 N1 1.459(5) .
C8 C9 1.534(5) .
C8 C10 1.542(5) .
C9 O3 1.226(5) .
C9 O2 1.275(5) .
C10 C11 1.505(5) .
C11 C12 1.520(5) .
C12 C13 1.509(5) .
C13 N2 1.485(4) .
C14 O5 1.240(5) .
C14 O4 1.243(5) .
C14 C15 1.520(5) .
N1 Zn1 2.051(3) .
O1 Zn1 2.018(3) .
O2 Zn1 2.109(3) .
O4 Zn1 1.982(3) .
O5 Zn1 1.998(3) 2_556
Zn1 O5 1.998(3) 2_556

loop_
_geom_torsion_atom_site_label_1
_geom_torsion_atom_site_label_2
_geom_torsion_atom_site_label_3
_geom_torsion_atom_site_label_4
_geom_torsion
_geom_torsion_site_symmetry_4
O1 C1 C2 C3 -179.9(4) .
C6 C1 C2 C3 -0.5(6) .
C1 C2 C3 C4 0.2(7) .
C2 C3 C4 C5 -0.8(7) .
C3 C4 C5 C6 1.6(6) .
O1 C1 C6 C5 -179.4(4) .
C2 C1 C6 C5 1.3(5) .
O1 C1 C6 C7 1.6(6) .
C2 C1 C6 C7 -177.8(3) .
C4 C5 C6 C1 -1.9(6) .
C4 C5 C6 C7 177.2(4) .
C1 C6 C7 N1 2.7(6) .
C5 C6 C7 N1 -176.4(4) .
N1 C8 C9 O3 -176.8(3) .
C10 C8 C9 O3 60.1(4) .
N1 C8 C9 O2 5.2(5) .
C10 C8 C9 O2 -117.8(4) .
N1 C8 C10 C11 -68.9(4) .
C9 C8 C10 C11 53.3(4) .
C8 C10 C11 C12 177.4(3) .
C10 C11 C12 C13 163.9(3) .
C11 C12 C13 N2 172.7(3) .
C6 C7 N1 C8 179.1(3) .
C6 C7 N1 Zn1 -7.6(5) .
C9 C8 N1 C7 163.7(3) .
C10 C8 N1 C7 -74.7(4) .
C9 C8 N1 Zn1 -10.2(4) .
C10 C8 N1 Zn1 111.4(3) .
C2 C1 O1 Zn1 179.1(3) .
C6 C1 O1 Zn1 -0.2(6) .
O3 C9 O2 Zn1 -175.6(3) .
C8 C9 O2 Zn1 2.1(4) .
O5 C14 O4 Zn1 19.0(7) .
C15 C14 O4 Zn1 -159.3(3) .
O4 C14 O5 Zn1 38.8(7) 2_556
C15 C14 O5 Zn1 -142.9(4) 2_556
C14 O4 Zn1 O5 -51.7(5) 2_556
C14 O4 Zn1 O1 -142.6(4) .
C14 O4 Zn1 N1 127.3(4) .
C14 O4 Zn1 O2 45.4(4) .
C1 O1 Zn1 O4 -115.6(3) .
C1 O1 Zn1 O5 126.2(3) 2_556
C1 O1 Zn1 N1 -2.9(3) .
C1 O1 Zn1 O2 32.9(6) .
C7 N1 Zn1 O4 100.0(3) .
C8 N1 Zn1 O4 -86.6(2) .
C7 N1 Zn1 O5 -81.2(3) 2_556
C8 N1 Zn1 O5 92.2(3) 2_556
C7 N1 Zn1 O1 6.5(3) .
C8 N1 Zn1 O1 180.0(2) .
C7 N1 Zn1 O2 -164.5(3) .
C8 N1 Zn1 O2 9.0(2) .
C9 O2 Zn1 O4 105.4(3) .
C9 O2 Zn1 O5 -135.7(3) 2_556
C9 O2 Zn1 O1 -42.7(5) .
C9 O2 Zn1 N1 -6.1(3) .
